data_7249541
loop_
_publ_author_name
'Giunchi, Andrea'
'Pandolfi, Lorenzo'
'Della Valle, Raffaele G.'
'Salzillo, Tommaso'
'Venuti, Elisabetta'
'Demitri, Nicola'
'Riegler, Hans'
'Petschacher, Christina'
'Liu, Jie'
'Werzer, Oliver'

_publ_section_title
;
 Structural properties and lattice phonons evolution in
 phenothiazine/iminostilbene solid solutions
;
_journal_issue 46
_journal_name_full CrystEngComm
_journal_page_first 6573
_journal_page_last 6584
_journal_paper_doi 10.1039/D4CE00605D
_journal_volume 26
_journal_year 2024
_chemical_formula_moiety 'C12 H9 N S'
_chemical_formula_sum 'C12 H9 N S'
_chemical_formula_weight 199.26
_space_group_crystal_system orthorhombic
_space_group_IT_number 62
_space_group_name_Hall '-P 2ac 2n'
_space_group_name_H-M_alt 'P n m a'
_atom_sites_solution_hydrogens mixed
_atom_sites_solution_primary direct
_atom_sites_solution_secondary difmap
_audit_creation_method SHELXL-2017/1
_audit_update_record
;
2017-07-18 deposited with the CCDC.	2024-10-28 downloaded from the CCDC.
;
_cell_angle_alpha 90
_cell_angle_beta 90
_cell_angle_gamma 90
_cell_formula_units_Z 4
_cell_length_a 7.923(2)
_cell_length_b 20.978(4)
_cell_length_c 5.897(1)
_cell_measurement_reflns_used 1909
_cell_measurement_temperature 298(2)
_cell_measurement_theta_max 29.980
_cell_measurement_theta_min 3.535
_cell_volume 980.1(4)
_computing_cell_refinement 'XDS (Kabsch, 2010)'
_computing_data_collection 'Elettra XRD1 Data Collection SW'
_computing_data_reduction 'XDS (Kabsch, 2010)'
_computing_molecular_graphics 'Ortep3 for Windows - Coot'
_computing_publication_material 'enCIFer - publCIF'
_computing_structure_refinement 'SHELXL-2017/1 (Sheldrick, 2015)'
_computing_structure_solution 'SHELXT (Sheldrick, 2015)'
_diffrn_ambient_temperature 298(2)
_diffrn_measured_fraction_theta_full 0.991
_diffrn_measured_fraction_theta_max 0.992
_diffrn_measurement_device_type
;
'Huber 4-circles Kappa Goniometer, Pilatus 2M detector'
;
_diffrn_measurement_method 'Rotating crystal'
_diffrn_radiation_type Synchrotron
_diffrn_radiation_wavelength 0.700
_diffrn_reflns_av_R_equivalents 0.0376
_diffrn_reflns_av_unetI/netI 0.0641
_diffrn_reflns_Laue_measured_fraction_full 0.991
_diffrn_reflns_Laue_measured_fraction_max 0.992
_diffrn_reflns_limit_h_max 11
_diffrn_reflns_limit_h_min 0
_diffrn_reflns_limit_k_max 29
_diffrn_reflns_limit_k_min 0
_diffrn_reflns_limit_l_max 8
_diffrn_reflns_limit_l_min 0
_diffrn_reflns_number 6888
_diffrn_reflns_point_group_measured_fraction_full 0.991
_diffrn_reflns_point_group_measured_fraction_max 0.992
_diffrn_reflns_theta_full 24.835
_diffrn_reflns_theta_max 29.980
_diffrn_reflns_theta_min 3.535
_diffrn_source 'Elettra Synchrotron - XRD1 BL'
_diffrn_standards_decay_% 0
_diffrn_standards_interval_count 0
_diffrn_standards_number 0
_exptl_absorpt_coefficient_mu 0.269
_exptl_absorpt_correction_type none
_exptl_crystal_colour 'Light yellow'
_exptl_crystal_density_diffrn 1.350
_exptl_crystal_description 'Thin plate'
_exptl_crystal_F_000 416
_exptl_crystal_size_max 0.050
_exptl_crystal_size_mid 0.050
_exptl_crystal_size_min 0.010
_refine_diff_density_max 0.219
_refine_diff_density_min -0.349
_refine_diff_density_rms 0.035
_refine_ls_extinction_coef 0.032(8)
_refine_ls_extinction_expression Fc^*^=kFc[1+0.001xFc^2^\l^3^/sin(2\q)]^-1/4^
_refine_ls_extinction_method 'SHELXL-2017/1 (Sheldrick 2015)'
_refine_ls_goodness_of_fit_ref 1.016
_refine_ls_hydrogen_treatment mixed
_refine_ls_matrix_type full
_refine_ls_number_parameters 70
_refine_ls_number_reflns 1515
_refine_ls_number_restraints 2
_refine_ls_restrained_S_all 1.019
_refine_ls_R_factor_all 0.0655
_refine_ls_R_factor_gt 0.0427
_refine_ls_shift/su_max 0.000
_refine_ls_shift/su_mean 0.000
_refine_ls_structure_factor_coef Fsqd
_refine_ls_weighting_details 'w=1/[\s^2^(Fo^2^)+(0.0584P)^2^+0.0577P] where P=(Fo^2^+2Fc^2^)/3'
_refine_ls_weighting_scheme calc
_refine_ls_wR_factor_gt 0.1229
_refine_ls_wR_factor_ref 0.1403
_reflns_Friedel_coverage 0.000
_reflns_number_gt 935
_reflns_number_total 1515
_reflns_threshold_expression 'I > 2\s(I)'
_cod_data_source_file d4ce00605d2.cif
_cod_data_source_block PTZ298K
_cod_depositor_comments 'Adding full bibliography for 7249540--7249545.cif.'
_cod_original_cell_volume 980.1(3)
_cod_database_code 7249541
_shelx_shelxl_version_number 2017/1
_shelx_space_group_comment
;
The symmetry employed for this shelxl refinement is uniquely defined
by the following loop, which should always be used as a source of
symmetry information in preference to the above space-group names.
They are only intended as comments.
;
_shelx_estimated_absorpt_t_min 0.987
_shelx_estimated_absorpt_t_max 0.997

loop_
_space_group_symop_operation_xyz
'x, y, z'
'-x+1/2, -y, z+1/2'
'-x, y+1/2, -z'
'x+1/2, -y+1/2, -z+1/2'
'-x, -y, -z'
'x-1/2, y, -z-1/2'
'x, -y-1/2, z'
'-x-1/2, y-1/2, z-1/2'

loop_
_atom_site_label
_atom_site_type_symbol
_atom_site_fract_x
_atom_site_fract_y
_atom_site_fract_z
_atom_site_U_iso_or_equiv
_atom_site_adp_type
_atom_site_occupancy
_atom_site_site_symmetry_order
_atom_site_calc_flag
_atom_site_refinement_flags_posn
_atom_site_refinement_flags_adp
_atom_site_refinement_flags_occupancy
_atom_site_disorder_assembly
_atom_site_disorder_group
S S 0.13482(7) 0.2500 0.29169(9) 0.0979(4) Uani 1 2 d S T P . .
N N 0.3328(3) 0.2500 0.7299(3) 0.0804(6) Uani 1 2 d DS T P . .
HN1 H 0.393(2) 0.2500 0.841(2) 0.096 Uiso 1 2 d DS U P . .
C1 C 0.32715(17) 0.30859(8) 0.6210(2) 0.0714(4) Uani 1 1 d D . . . .
C2 C 0.24498(16) 0.31480(9) 0.4108(2) 0.0813(5) Uani 1 1 d . . . . .
C6 C 0.3987(2) 0.36245(10) 0.7175(3) 0.0849(5) Uani 1 1 d . . . . .
H6 H 0.4553 0.3589 0.8551 0.102 Uiso 1 1 calc R U . . .
C3 C 0.2386(3) 0.37392(14) 0.3059(3) 0.1053(7) Uani 1 1 d . . . . .
H3 H 0.1864 0.3779 0.1654 0.126 Uiso 1 1 calc R U . . .
C4 C 0.3086(3) 0.42671(14) 0.4071(5) 0.1190(8) Uani 1 1 d . . . . .
H4 H 0.3025 0.4662 0.3360 0.143 Uiso 1 1 calc R U . . .
C5 C 0.3876(3) 0.42096(11) 0.6135(5) 0.1063(7) Uani 1 1 d . . . . .
H5 H 0.4337 0.4567 0.6830 0.128 Uiso 1 1 calc R U . . .

loop_
_atom_site_aniso_label
_atom_site_aniso_U_11
_atom_site_aniso_U_22
_atom_site_aniso_U_33
_atom_site_aniso_U_23
_atom_site_aniso_U_13
_atom_site_aniso_U_12
S 0.0493(3) 0.1968(9) 0.0475(3) 0.000 -0.01029(19) 0.000
N 0.0730(11) 0.1276(16) 0.0406(7) 0.000 -0.0100(7) 0.000
C1 0.0463(6) 0.1202(12) 0.0478(6) 0.0011(7) 0.0026(5) 0.0152(7)
C2 0.0431(6) 0.1518(15) 0.0489(6) 0.0077(8) 0.0042(5) 0.0203(7)
C6 0.0620(9) 0.1191(14) 0.0737(10) -0.0084(9) -0.0008(7) 0.0239(9)
C3 0.0645(10) 0.175(2) 0.0761(11) 0.0357(13) 0.0048(8) 0.0371(12)
C4 0.0868(14) 0.1414(19) 0.129(2) 0.0316(16) 0.0132(14) 0.0425(14)
C5 0.0798(12) 0.1147(15) 0.1242(17) -0.0016(14) 0.0084(12) 0.0329(11)

loop_
_atom_type_symbol
_atom_type_description
_atom_type_scat_dispersion_real
_atom_type_scat_dispersion_imag
_atom_type_scat_source
C C 0.0030 0.0016 'International Tables Vol C Tables 4.2.6.8 and 6.1.1.4'
H H 0.0000 0.0000 'International Tables Vol C Tables 4.2.6.8 and 6.1.1.4'
S S 0.1218 0.1208 'International Tables Vol C Tables 4.2.6.8 and 6.1.1.4'
N N 0.0059 0.0032 'International Tables Vol C Tables 4.2.6.8 and 6.1.1.4'

loop_
_geom_angle_atom_site_label_1
_geom_angle_atom_site_label_2
_geom_angle_atom_site_label_3
_geom_angle
_geom_angle_site_symmetry_1
_geom_angle_site_symmetry_3
_geom_angle_publ_flag
C2 S C2 101.01(10) . 7_565 ?
C1 N C1 124.69(17) 7_565 . ?
C1 N HN1 113.2(4) 7_565 . ?
C1 N HN1 113.2(5) . . ?
C6 C1 N 121.23(14) . . ?
C6 C1 C2 118.42(16) . . ?
N C1 C2 120.34(16) . . ?
C3 C2 C1 119.52(18) . . ?
C3 C2 S 119.62(14) . . ?
C1 C2 S 120.63(14) . . ?
C5 C6 C1 121.19(18) . . ?
C5 C6 H6 119.4 . . ?
C1 C6 H6 119.4 . . ?
C4 C3 C2 120.82(19) . . ?
C4 C3 H3 119.6 . . ?
C2 C3 H3 119.6 . . ?
C5 C4 C3 119.8(2) . . ?
C5 C4 H4 120.1 . . ?
C3 C4 H4 120.1 . . ?
C4 C5 C6 120.2(2) . . ?
C4 C5 H5 119.9 . . ?
C6 C5 H5 119.9 . . ?

loop_
_geom_bond_atom_site_label_1
_geom_bond_atom_site_label_2
_geom_bond_distance
_geom_bond_site_symmetry_2
_geom_bond_publ_flag
S C2 1.7616(19) . ?
S C2 1.7617(19) 7_565 ?
N C1 1.3877(17) 7_565 ?
N C1 1.3877(17) . ?
N HN1 0.810(5) . ?
C1 C6 1.387(3) . ?
C1 C2 1.406(2) . ?
C2 C3 1.387(3) . ?
C6 C5 1.375(3) . ?
C6 H6 0.9300 . ?
C3 C4 1.375(3) . ?
C3 H3 0.9300 . ?
C4 C5 1.374(4) . ?
C4 H4 0.9300 . ?
C5 H5 0.9300 . ?

loop_
_geom_torsion_atom_site_label_1
_geom_torsion_atom_site_label_2
_geom_torsion_atom_site_label_3
_geom_torsion_atom_site_label_4
_geom_torsion
_geom_torsion_site_symmetry_1
_geom_torsion_site_symmetry_2
_geom_torsion_site_symmetry_3
_geom_torsion_site_symmetry_4
_geom_torsion_publ_flag
C1 N C1 C6 -153.66(15) 7_565 . . . ?
C1 N C1 C2 27.6(3) 7_565 . . . ?
C6 C1 C2 C3 0.4(2) . . . . ?
N C1 C2 C3 179.15(16) . . . . ?
C6 C1 C2 S -174.12(11) . . . . ?
N C1 C2 S 4.62(19) . . . . ?
C2 S C2 C3 158.06(10) 7_565 . . . ?
C2 S C2 C1 -27.42(15) 7_565 . . . ?
N C1 C6 C5 -177.55(16) . . . . ?
C2 C1 C6 C5 1.2(2) . . . . ?
C1 C2 C3 C4 -1.4(2) . . . . ?
S C2 C3 C4 173.23(15) . . . . ?
C2 C3 C4 C5 0.7(3) . . . . ?
C3 C4 C5 C6 0.9(3) . . . . ?
C1 C6 C5 C4 -1.8(3) . . . . ?
